data_4027968
loop_
_publ_author_name
'Xinfang Xu'
'Peter Y. Zavalij'
'Wenhao Hu'
'Michael P. Doyle'

_publ_section_title
;
 Vinylogous Reactivity of Enol Diazoacetates with Donor-Acceptor
 Substituted Hydrazones. Synthesis of Substituted Pyrazole Derivatives
;
_journal_name_full 'Journal of Organic Chemistry'
_journal_page_first 1583
_journal_page_last 1588
_journal_paper_doi 10.1021/jo302696y
_journal_volume 78
_journal_year 2013
_chemical_formula_moiety 'C15 H15 Cl N2 O4'
_chemical_formula_sum 'C15 H15 Cl N2 O4'
_chemical_formula_weight 322.74
_chemical_name_common organic
_chemical_name_systematic
;
organic
;
_space_group_crystal_system monoclinic
_space_group_IT_number 14
_space_group_name_Hall '-P 2yn'
_space_group_name_H-M_alt 'P 1 21/n 1'
_symmetry_cell_setting monoclinic
_symmetry_space_group_name_Hall '-P 2yn'
_symmetry_space_group_name_H-M 'P 1 21/n 1'
_atom_sites_solution_hydrogens geom
_atom_sites_solution_primary direct
_atom_sites_solution_secondary difmap
_audit_creation_method 'SHELXL-97 & ZCIF'
_cell_angle_alpha 90
_cell_angle_beta 100.4064(10)
_cell_angle_gamma 90
_cell_formula_units_Z 4
_cell_length_a 10.8557(8)
_cell_length_b 7.3889(5)
_cell_length_c 19.8046(14)
_cell_measurement_reflns_used 15019
_cell_measurement_temperature 150(2)
_cell_measurement_theta_max 30.5
_cell_measurement_theta_min 2.3
_cell_volume 1562.43(19)
_computing_cell_refinement Apex2
_computing_data_collection 'Apex2 (Bruker, 2010)'
_computing_data_reduction Apex2
_computing_molecular_graphics 'XSHEL (Bruker, 2004)'
_computing_publication_material SHELXL-97
_computing_structure_refinement 'SHELXL-2012 (Sheldrick, 2012)'
_diffrn_ambient_temperature 150(2)
_diffrn_detector 'CCD area detector'
_diffrn_detector_area_resol_mean 8.333
_diffrn_detector_type 'Bruker Smart Apex II'
_diffrn_measured_fraction_theta_full 1.000
_diffrn_measured_fraction_theta_max 0.998
_diffrn_measurement_device_type 'three-circle diffractometer'
_diffrn_measurement_method '\f and \w scans'
_diffrn_measurement_specimen_support 'MiTeGen loop'
_diffrn_orient_matrix_type standard
_diffrn_orient_matrix_UB_11 0.0206236
_diffrn_orient_matrix_UB_12 -0.1160530
_diffrn_orient_matrix_UB_13 -0.0214337
_diffrn_orient_matrix_UB_21 0.0885687
_diffrn_orient_matrix_UB_22 0.0095343
_diffrn_orient_matrix_UB_23 0.0247910
_diffrn_orient_matrix_UB_31 -0.0224029
_diffrn_orient_matrix_UB_32 -0.0689682
_diffrn_orient_matrix_UB_33 0.0395154
_diffrn_radiation_type MoK\a
_diffrn_radiation_wavelength 0.71073
_diffrn_reflns_av_R_equivalents 0.0168
_diffrn_reflns_av_sigmaI/netI 0.0160
_diffrn_reflns_Laue_measured_fraction_full 1.000
_diffrn_reflns_Laue_measured_fraction_max 0.998
_diffrn_reflns_limit_h_max 15
_diffrn_reflns_limit_h_min -15
_diffrn_reflns_limit_k_max 10
_diffrn_reflns_limit_k_min -10
_diffrn_reflns_limit_l_max 27
_diffrn_reflns_limit_l_min -27
_diffrn_reflns_number 25171
_diffrn_reflns_point_group_measured_fraction_full 1.000
_diffrn_reflns_point_group_measured_fraction_max 0.998
_diffrn_reflns_theta_full 25.000
_diffrn_reflns_theta_max 29.999
_diffrn_reflns_theta_min 2.003
_diffrn_standards_decay_% 0
_exptl_absorpt_coefficient_mu 0.263
_exptl_absorpt_correction_T_max 0.924
_exptl_absorpt_correction_T_min 0.869
_exptl_absorpt_correction_type multi-scan
_exptl_absorpt_process_details 'SADABS (Sheldrick, 2008)'
_exptl_crystal_colour colourless
_exptl_crystal_density_diffrn 1.372
_exptl_crystal_description prism
_exptl_crystal_F_000 672
_exptl_crystal_size_max 0.51
_exptl_crystal_size_mid 0.49
_exptl_crystal_size_min 0.30
_refine_diff_density_max 0.439
_refine_diff_density_min -0.489
_refine_diff_density_rms 0.042
_refine_ls_extinction_method none
_refine_ls_goodness_of_fit_ref 1.000
_refine_ls_hydrogen_treatment mixed
_refine_ls_matrix_type full
_refine_ls_number_parameters 238
_refine_ls_number_reflns 4552
_refine_ls_number_restraints 0
_refine_ls_restrained_S_all 1.000
_refine_ls_R_factor_all 0.0456
_refine_ls_R_factor_gt 0.0378
_refine_ls_shift/su_max 0.001
_refine_ls_shift/su_mean 0.000
_refine_ls_structure_factor_coef Fsqd
_refine_ls_weighting_details
;
 w=1/[\s^2^(Fo^2^)+(0.0100P)^2^+0.9930P]
 where P=(Fo^2^+2Fc^2^)/3
;
_refine_ls_weighting_scheme calc
_refine_ls_wR_factor_gt 0.0747
_refine_ls_wR_factor_ref 0.0761
_reflns_Friedel_coverage 0.000
_reflns_number_gt 3819
_reflns_number_total 4552
_reflns_threshold_expression 'I > 2\s(I)'
_cod_data_source_file jo302696y_si_002.cif
_cod_data_source_block 2325
_cod_depositor_comments
;
The following automatic conversions were performed:

'_atom_sites_solution_secondary' value 'diffmap' was changed to
'difmap'.

Automatic conversion script
Id: cif_fix_values 6452 2018-10-05 10:23:21Z andrius 
;
_cod_database_code 4027968
_shelx_space_group_comment
;
The symmetry employed for this shelxl refinement is uniquely defined
by the following loop, which should always be used as a source of
symmetry information in preference to the above space-group names.
They are only intended as comments.
;
_shelx_estimated_absorpt_t_min 0.877
_shelx_estimated_absorpt_t_max 0.925
_shelxl_version_number 2012-4

loop_
_space_group_symop_operation_xyz
'x, y, z'
'-x+1/2, y+1/2, -z+1/2'
'-x, -y, -z'
'x-1/2, -y-1/2, z-1/2'

loop_
_atom_site_label
_atom_site_type_symbol
_atom_site_fract_x
_atom_site_fract_y
_atom_site_fract_z
_atom_site_U_iso_or_equiv
_atom_site_adp_type
_atom_site_occupancy
_atom_site_site_symmetry_order
_atom_site_calc_flag
_atom_site_refinement_flags
N1 N 0.22565(8) 0.26897(13) 0.73037(5) 0.02235(18) Uani 1 1 d .
N2 N 0.31842(8) 0.21167(13) 0.69802(5) 0.02385(18) Uani 1 1 d .
C3 C 0.27130(10) 0.23365(15) 0.63146(6) 0.0237(2) Uani 1 1 d .
C4 C 0.14956(10) 0.30610(15) 0.62077(6) 0.0241(2) Uani 1 1 d .
H4 H 0.0986(13) 0.336(2) 0.5783(7) 0.027(4) Uiso 1 1 d .
C5 C 0.12199(10) 0.32809(15) 0.68526(6) 0.0225(2) Uani 1 1 d .
C11 C 0.24736(10) 0.26320(15) 0.80359(5) 0.0239(2) Uani 1 1 d .
C12 C 0.15813(11) 0.18849(17) 0.83729(6) 0.0280(2) Uani 1 1 d .
H12 H 0.0838(13) 0.139(2) 0.8122(7) 0.030(4) Uiso 1 1 d .
C13 C 0.18135(13) 0.1829(2) 0.90866(7) 0.0356(3) Uani 1 1 d .
H13 H 0.1216(15) 0.131(2) 0.9320(8) 0.046(5) Uiso 1 1 d .
C14 C 0.29322(13) 0.2491(2) 0.94428(6) 0.0383(3) Uani 1 1 d .
C15 C 0.38365(13) 0.32136(19) 0.91097(7) 0.0362(3) Uani 1 1 d .
H15 H 0.4615(15) 0.368(2) 0.9379(8) 0.044(4) Uiso 1 1 d .
C16 C 0.36050(11) 0.32912(17) 0.83974(6) 0.0290(2) Uani 1 1 d .
H16 H 0.4200(14) 0.380(2) 0.8153(8) 0.038(4) Uiso 1 1 d .
Cl1 Cl 0.32120(4) 0.24176(9) 1.033646(18) 0.06702(16) Uani 1 1 d .
C31 C 0.34868(11) 0.17857(17) 0.58075(6) 0.0279(2) Uani 1 1 d .
O31 O 0.44978(8) 0.10672(16) 0.59489(5) 0.0424(2) Uani 1 1 d .
O32 O 0.29082(9) 0.21843(14) 0.51675(4) 0.0352(2) Uani 1 1 d .
C33 C 0.36099(15) 0.1696(3) 0.46305(8) 0.0443(3) Uani 1 1 d .
H33A H 0.3753(17) 0.034(3) 0.4635(9) 0.057(4) Uiso 1 1 d .
H33B H 0.4434(17) 0.232(3) 0.4748(9) 0.057(4) Uiso 1 1 d .
C34 C 0.2872(2) 0.2317(3) 0.39623(8) 0.0640(5) Uani 1 1 d .
H34A H 0.2053 0.1720 0.3881 0.084(4) Uiso 1 1 calc RD
H34B H 0.3323 0.2008 0.3591 0.084(4) Uiso 1 1 calc RD
H34C H 0.2757 0.3631 0.3975 0.084(4) Uiso 1 1 calc RD
C41 C 0.00835(10) 0.40778(15) 0.70645(6) 0.0240(2) Uani 1 1 d .
H41A H -0.0217(13) 0.507(2) 0.6757(7) 0.033(4) Uiso 1 1 d .
H41B H 0.0265(14) 0.462(2) 0.7515(8) 0.034(4) Uiso 1 1 d .
C42 C -0.09813(10) 0.27444(15) 0.70478(5) 0.0220(2) Uani 1 1 d .
O42 O -0.08815(8) 0.11223(12) 0.70655(5) 0.0346(2) Uani 1 1 d .
O43 O -0.20556(7) 0.36326(12) 0.70216(4) 0.02819(18) Uani 1 1 d .
C44 C -0.31712(11) 0.25380(19) 0.70057(7) 0.0359(3) Uani 1 1 d .
H44A H -0.3370 0.1906 0.6564 0.060(3) Uiso 1 1 calc RD
H44B H -0.3874 0.3320 0.7063 0.060(3) Uiso 1 1 calc RD
H44C H -0.3022 0.1649 0.7379 0.060(3) Uiso 1 1 calc RD

loop_
_atom_site_aniso_label
_atom_site_aniso_U_11
_atom_site_aniso_U_22
_atom_site_aniso_U_33
_atom_site_aniso_U_23
_atom_site_aniso_U_13
_atom_site_aniso_U_12
N1 0.0201(4) 0.0225(4) 0.0241(4) 0.0008(3) 0.0030(3) 0.0013(3)
N2 0.0209(4) 0.0236(4) 0.0272(4) 0.0000(4) 0.0047(3) 0.0013(3)
C3 0.0215(5) 0.0227(5) 0.0268(5) 0.0009(4) 0.0047(4) -0.0022(4)
C4 0.0207(5) 0.0248(5) 0.0259(5) 0.0029(4) 0.0018(4) -0.0019(4)
C5 0.0187(4) 0.0202(5) 0.0277(5) 0.0018(4) 0.0020(4) -0.0012(4)
C11 0.0258(5) 0.0212(5) 0.0239(5) 0.0002(4) 0.0024(4) 0.0050(4)
C12 0.0265(5) 0.0297(6) 0.0278(5) 0.0024(4) 0.0044(4) 0.0052(4)
C13 0.0358(6) 0.0435(7) 0.0292(6) 0.0058(5) 0.0108(5) 0.0151(6)
C14 0.0432(7) 0.0472(8) 0.0230(5) -0.0022(5) 0.0017(5) 0.0211(6)
C15 0.0350(6) 0.0367(7) 0.0327(6) -0.0078(5) -0.0056(5) 0.0088(5)
C16 0.0278(5) 0.0259(5) 0.0314(6) -0.0025(5) 0.0006(4) 0.0030(4)
Cl1 0.0643(3) 0.1112(4) 0.02300(15) -0.0014(2) 0.00097(15) 0.0362(3)
C31 0.0244(5) 0.0300(6) 0.0296(5) -0.0030(5) 0.0056(4) -0.0046(4)
O31 0.0246(4) 0.0628(7) 0.0391(5) -0.0120(5) 0.0041(4) 0.0058(4)
O32 0.0373(5) 0.0433(5) 0.0270(4) 0.0029(4) 0.0109(3) 0.0061(4)
C33 0.0462(8) 0.0582(10) 0.0328(7) -0.0038(7) 0.0189(6) -0.0017(7)
C34 0.0932(14) 0.0710(13) 0.0316(7) 0.0063(8) 0.0215(8) 0.0203(11)
C41 0.0196(5) 0.0208(5) 0.0310(5) -0.0004(4) 0.0031(4) -0.0002(4)
C42 0.0204(4) 0.0246(5) 0.0207(4) -0.0012(4) 0.0030(4) -0.0004(4)
O42 0.0270(4) 0.0227(4) 0.0550(6) -0.0006(4) 0.0097(4) -0.0009(3)
O43 0.0189(4) 0.0260(4) 0.0397(5) -0.0004(3) 0.0056(3) 0.0000(3)
C44 0.0197(5) 0.0367(7) 0.0517(8) -0.0019(6) 0.0078(5) -0.0044(5)

loop_
_atom_type_symbol
_atom_type_description
_atom_type_scat_dispersion_real
_atom_type_scat_dispersion_imag
_atom_type_scat_source
C C 0.0033 0.0016 'International Tables Vol C Tables 4.2.6.8 and 6.1.1.4'
H H 0.0000 0.0000 'International Tables Vol C Tables 4.2.6.8 and 6.1.1.4'
N N 0.0061 0.0033 'International Tables Vol C Tables 4.2.6.8 and 6.1.1.4'
O O 0.0106 0.0060 'International Tables Vol C Tables 4.2.6.8 and 6.1.1.4'
Cl Cl 0.1484 0.1585 'International Tables Vol C Tables 4.2.6.8 and 6.1.1.4'

loop_
_geom_angle_atom_site_label_1
_geom_angle_atom_site_label_2
_geom_angle_atom_site_label_3
_geom_angle
N2 N1 C5 112.50(9)
N2 N1 C11 118.06(8)
C5 N1 C11 129.43(9)
C3 N2 N1 104.11(9)
N2 C3 C4 112.16(10)
N2 C3 C31 118.30(10)
C4 C3 C31 129.54(10)
C5 C4 C3 105.18(10)
C5 C4 H4 127.5(8)
C3 C4 H4 127.3(8)
C4 C5 N1 106.04(9)
C4 C5 C41 129.63(10)
N1 C5 C41 124.25(10)
C12 C11 C16 121.30(11)
C12 C11 N1 119.97(10)
C16 C11 N1 118.70(10)
C11 C12 C13 119.14(12)
C11 C12 H12 120.4(9)
C13 C12 H12 120.4(9)
C14 C13 C12 119.37(13)
C14 C13 H13 120.9(10)
C12 C13 H13 119.7(10)
C13 C14 C15 121.84(12)
C13 C14 Cl1 118.98(11)
C15 C14 Cl1 119.18(11)
C14 C15 C16 119.08(12)
C14 C15 H15 119.5(10)
C16 C15 H15 121.4(10)
C15 C16 C11 119.25(12)
C15 C16 H16 121.2(9)
C11 C16 H16 119.6(9)
O31 C31 O32 124.55(11)
O31 C31 C3 124.65(11)
O32 C31 C3 110.79(10)
C31 O32 C33 114.64(10)
O32 C33 C34 107.67(13)
O32 C33 H33A 109.7(10)
C34 C33 H33A 111.7(11)
O32 C33 H33B 106.2(10)
C34 C33 H33B 112.4(11)
H33A C33 H33B 109.0(15)
C33 C34 H34A 109.5
C33 C34 H34B 109.5
H34A C34 H34B 109.5
C33 C34 H34C 109.5
H34A C34 H34C 109.5
H34B C34 H34C 109.5
C5 C41 C42 113.77(9)
C5 C41 H41A 108.7(9)
C42 C41 H41A 108.0(9)
C5 C41 H41B 112.4(9)
C42 C41 H41B 108.4(9)
H41A C41 H41B 105.1(13)
O42 C42 O43 124.46(10)
O42 C42 C41 125.66(10)
O43 C42 C41 109.87(9)
C42 O43 C44 116.60(9)
O43 C44 H44A 109.5
O43 C44 H44B 109.5
H44A C44 H44B 109.5
O43 C44 H44C 109.5
H44A C44 H44C 109.5
H44B C44 H44C 109.5

loop_
_geom_bond_atom_site_label_1
_geom_bond_atom_site_label_2
_geom_bond_distance
N1 N2 1.3553(12)
N1 C5 1.3755(13)
N1 C11 1.4271(14)
N2 C3 1.3349(14)
C3 C4 1.4060(15)
C3 C31 1.4781(15)
C4 C5 1.3730(15)
C4 H4 0.945(14)
C5 C41 1.4940(15)
C11 C12 1.3864(16)
C11 C16 1.3931(16)
C12 C13 1.3908(17)
C12 H12 0.941(15)
C13 C14 1.379(2)
C13 H13 0.942(17)
C14 C15 1.385(2)
C14 Cl1 1.7418(13)
C15 C16 1.3886(18)
C15 H15 0.976(17)
C16 H16 0.952(16)
C31 O31 1.2057(15)
C31 O32 1.3417(15)
O32 C33 1.4608(16)
C33 C34 1.490(2)
C33 H33A 1.01(2)
C33 H33B 0.996(19)
C34 H34A 0.9800
C34 H34B 0.9800
C34 H34C 0.9800
C41 C42 1.5146(15)
C41 H41A 0.971(16)
C41 H41B 0.964(15)
C42 O42 1.2034(14)
C42 O43 1.3310(13)
O43 C44 1.4519(14)
C44 H44A 0.9800
C44 H44B 0.9800
C44 H44C 0.9800

loop_
_geom_torsion_atom_site_label_1
_geom_torsion_atom_site_label_2
_geom_torsion_atom_site_label_3
_geom_torsion_atom_site_label_4
_geom_torsion
C5 N1 N2 C3 -0.64(12)
C11 N1 N2 C3 -179.78(10)
N1 N2 C3 C4 0.55(12)
N1 N2 C3 C31 -178.42(10)
N2 C3 C4 C5 -0.27(13)
C31 C3 C4 C5 178.55(11)
C3 C4 C5 N1 -0.13(12)
C3 C4 C5 C41 176.78(11)
N2 N1 C5 C4 0.49(13)
C11 N1 C5 C4 179.51(11)
N2 N1 C5 C41 -176.63(10)
C11 N1 C5 C41 2.39(18)
N2 N1 C11 C12 -132.01(11)
C5 N1 C11 C12 49.02(17)
N2 N1 C11 C16 46.25(15)
C5 N1 C11 C16 -132.72(12)
C16 C11 C12 C13 1.33(18)
N1 C11 C12 C13 179.55(11)
C11 C12 C13 C14 -0.99(19)
C12 C13 C14 C15 0.0(2)
C12 C13 C14 Cl1 179.89(10)
C13 C14 C15 C16 0.7(2)
Cl1 C14 C15 C16 -179.21(10)
C14 C15 C16 C11 -0.36(19)
C12 C11 C16 C15 -0.65(18)
N1 C11 C16 C15 -178.89(11)
N2 C3 C31 O31 3.69(19)
C4 C3 C31 O31 -175.06(13)
N2 C3 C31 O32 -176.66(10)
C4 C3 C31 O32 4.58(17)
O31 C31 O32 C33 -0.71(19)
C3 C31 O32 C33 179.64(11)
C31 O32 C33 C34 -176.98(14)
C4 C5 C41 C42 85.06(15)
N1 C5 C41 C42 -98.54(13)
C5 C41 C42 O42 21.06(17)
C5 C41 C42 O43 -159.96(9)
O42 C42 O43 C44 -0.75(17)
C41 C42 O43 C44 -179.74(10)
